data_4117346
loop_
_publ_author_name
'Allan, Kevin M.'
'Kobayashi, Kenichi'
'Rawal, Viresh H.'

_publ_section_title
;
 A Unified Route to the Welwitindolinone Alkaloids: Total Syntheses of
 (-)-N-Methylwelwitindolinone C Isothiocyanate,
 (-)-N-Methylwelwitindolinone C Isonitrile, and
 (-)-3-Hydroxy-N-methylwelwitindolinone C Isothiocyanate
;
_journal_coden_ASTM JACSAT
_journal_issue 3
_journal_name_full 'Journal of the American Chemical Society'
_journal_page_first 1392
_journal_page_last 1395
_journal_paper_doi 10.1021/ja210793x
_journal_volume 134
_journal_year 2012
_chemical_formula_sum 'C22 H23 N O3'
_chemical_formula_weight 449.41
_space_group_IT_number 7
_symmetry_cell_setting monoclinic
_symmetry_space_group_name_Hall 'P -2yc'
_symmetry_space_group_name_H-M 'P 1 c 1'
_atom_sites_solution_hydrogens geom
_atom_sites_solution_primary direct
_atom_sites_solution_secondary difmap
_audit_creation_method SHELXL-97
_cell_angle_alpha 90.00
_cell_angle_beta 90.21(3)
_cell_angle_gamma 90.00
_cell_formula_units_Z 8
_cell_length_a 7.3780(15)
_cell_length_b 11.193(2)
_cell_length_c 41.950(8)
_cell_measurement_temperature 373(2)
_cell_volume 3464.3(11)
_computing_structure_refinement 'SHELXL-97 (Sheldrick, 1997)'
_computing_structure_solution 'SHELXS-97 (Sheldrick, 1990)'
_diffrn_ambient_temperature 373(2)
_diffrn_measured_fraction_theta_full 0.993
_diffrn_measured_fraction_theta_max 0.993
_diffrn_radiation_monochromator graphite
_diffrn_radiation_source 'fine-focus sealed tube'
_diffrn_radiation_type MoK\a
_diffrn_radiation_wavelength 0.71073
_diffrn_reflns_av_R_equivalents 0.1140
_diffrn_reflns_av_sigmaI/netI 0.1959
_diffrn_reflns_limit_h_max 8
_diffrn_reflns_limit_h_min -8
_diffrn_reflns_limit_k_max 12
_diffrn_reflns_limit_k_min -12
_diffrn_reflns_limit_l_max 46
_diffrn_reflns_limit_l_min -46
_diffrn_reflns_number 28067
_diffrn_reflns_theta_full 23.37
_diffrn_reflns_theta_max 23.37
_diffrn_reflns_theta_min 1.82
_exptl_absorpt_coefficient_mu 0.089
_exptl_absorpt_correction_T_max 0.9929
_exptl_absorpt_correction_T_min 0.9721
_exptl_crystal_density_diffrn 1.340
_exptl_crystal_F_000 1488
_exptl_crystal_size_max 0.32
_exptl_crystal_size_mid 0.12
_exptl_crystal_size_min 0.08
_refine_diff_density_max 0.267
_refine_diff_density_min -0.282
_refine_diff_density_rms 0.049
_refine_ls_abs_structure_details 'Flack H D (1983), Acta Cryst. A39, 876-881'
_refine_ls_abs_structure_Flack -0.9(14)
_refine_ls_extinction_method none
_refine_ls_goodness_of_fit_ref 0.771
_refine_ls_hydrogen_treatment mixed
_refine_ls_matrix_type full
_refine_ls_number_parameters 957
_refine_ls_number_reflns 9957
_refine_ls_number_restraints 2
_refine_ls_restrained_S_all 0.771
_refine_ls_R_factor_all 0.1265
_refine_ls_R_factor_gt 0.0638
_refine_ls_shift/su_max 2.682
_refine_ls_shift/su_mean 0.066
_refine_ls_structure_factor_coef Fsqd
_refine_ls_weighting_details 'calc w=1/[\s^2^(Fo^2^)+(0.0230P)^2^+0.0000P] where P=(Fo^2^+2Fc^2^)/3'
_refine_ls_weighting_scheme calc
_refine_ls_wR_factor_gt 0.0970
_refine_ls_wR_factor_ref 0.1149
_reflns_number_gt 4713
_reflns_number_total 9957
_reflns_threshold_expression >2sigma(I)
_cod_data_source_file ja210793x_si_002.cif
_cod_data_source_block kevin01t
_cod_depositor_comments
;
 Updated bibliographic information.

 Antanas Vaitkus,
 2019-10-10
;
_cod_original_cell_volume 3464.3(12)
_cod_database_code 4117346

loop_
_symmetry_equiv_pos_as_xyz
'x, y, z'
'x, -y, z+1/2'

loop_
_atom_site_label
_atom_site_type_symbol
_atom_site_fract_x
_atom_site_fract_y
_atom_site_fract_z
_atom_site_U_iso_or_equiv
_atom_site_adp_type
_atom_site_occupancy
_atom_site_symmetry_multiplicity
_atom_site_calc_flag
_atom_site_refinement_flags
C1 C 0.3773(10) 0.0484(6) 0.40754(17) 0.039(2) Uani 1 1 d .
H1 H 0.4574 -0.0115 0.4137 0.047 Uiso 1 1 calc R
C2 C 0.3807(10) 0.1062(6) 0.37857(17) 0.035(2) Uani 1 1 d .
C3 C 0.5262(10) 0.0890(6) 0.35423(17) 0.036(2) Uani 1 1 d .
C4 C 0.5089(10) -0.0359(6) 0.33844(16) 0.045(2) Uani 1 1 d .
H4A H 0.5167 -0.0967 0.3545 0.068 Uiso 1 1 calc R
H4B H 0.6051 -0.0466 0.3234 0.068 Uiso 1 1 calc R
H4C H 0.3943 -0.0417 0.3277 0.068 Uiso 1 1 calc R
C5 C 0.7156(9) 0.0932(6) 0.37022(17) 0.041(2) Uani 1 1 d .
H5A H 0.7275 0.1658 0.3822 0.061 Uiso 1 1 calc R
H5B H 0.8076 0.0903 0.3541 0.061 Uiso 1 1 calc R
H5C H 0.7290 0.0259 0.3842 0.061 Uiso 1 1 calc R
C6 C 0.5166(9) 0.1871(6) 0.32805(16) 0.0330(19) Uani 1 1 d .
H6 H 0.6049 0.1689 0.3114 0.040 Uiso 1 1 calc R
C7 C 0.3294(10) 0.1887(7) 0.31376(19) 0.039(2) Uani 1 1 d .
C8 C 0.2337(10) 0.3018(6) 0.32507(16) 0.0333(19) Uani 1 1 d .
C9 C 0.3938(10) 0.3908(7) 0.32390(16) 0.0343(19) Uani 1 1 d .
C10 C 0.5470(9) 0.3177(6) 0.34000(15) 0.0311(19) Uani 1 1 d .
H10A H 0.5381 0.3220 0.3630 0.037 Uiso 1 1 calc R
H10B H 0.6651 0.3470 0.3336 0.037 Uiso 1 1 calc R
C11 C 0.3606(10) 0.5129(6) 0.33742(16) 0.034(2) Uani 1 1 d .
C12 C 0.5145(10) 0.5990(6) 0.33500(17) 0.044(2) Uani 1 1 d .
H12A H 0.4796 0.6742 0.3441 0.065 Uiso 1 1 calc R
H12B H 0.5456 0.6100 0.3130 0.065 Uiso 1 1 calc R
H12C H 0.6174 0.5680 0.3464 0.065 Uiso 1 1 calc R
C13 C 0.0814(11) 0.3250(7) 0.30137(17) 0.045(2) Uani 1 1 d .
H13 H 0.0986 0.3848 0.2863 0.055 Uiso 1 1 calc R
C14 C 0.2005(10) 0.5517(6) 0.34982(15) 0.036(2) Uani 1 1 d .
H14 H 0.2012 0.6313 0.3562 0.043 Uiso 1 1 calc R
C15 C 0.0229(9) 0.4889(6) 0.35508(17) 0.040(2) Uani 1 1 d .
H15A H -0.0365 0.4749 0.3348 0.049 Uiso 1 1 calc R
H15B H -0.0559 0.5386 0.3679 0.049 Uiso 1 1 calc R
C16 C 0.0558(9) 0.3701(6) 0.37194(17) 0.0325(19) Uani 1 1 d .
C17 C 0.1691(9) 0.2853(7) 0.35975(17) 0.037(2) Uani 1 1 d .
C18 C 0.2346(9) 0.1928(6) 0.37992(15) 0.0281(18) Uani 1 1 d .
C19 C 0.1575(10) 0.1840(6) 0.41039(17) 0.0332(19) Uani 1 1 d .
C20 C 0.0269(9) 0.2637(6) 0.42279(17) 0.037(2) Uani 1 1 d .
H20 H -0.0254 0.2531 0.4427 0.045 Uiso 1 1 calc R
C21 C -0.0177(9) 0.3591(7) 0.40303(18) 0.040(2) Uani 1 1 d .
H21 H -0.0976 0.4171 0.4104 0.048 Uiso 1 1 calc R
C22 C 0.2091(9) 0.0617(6) 0.45994(16) 0.045(2) Uani 1 1 d .
H22A H 0.2966 0.0030 0.4665 0.067 Uiso 1 1 calc R
H22B H 0.0892 0.0300 0.4626 0.067 Uiso 1 1 calc R
H22C H 0.2226 0.1322 0.4727 0.067 Uiso 1 1 calc R
C23 C 0.8712(9) 0.2928(7) 0.50521(17) 0.038(2) Uani 1 1 d .
H23 H 0.9469 0.2487 0.5185 0.046 Uiso 1 1 calc R
C24 C 0.8759(9) 0.4153(6) 0.50189(16) 0.0285(18) Uani 1 1 d .
C25 C 1.0191(9) 0.4912(7) 0.51770(17) 0.035(2) Uani 1 1 d .
C26 C 1.2118(9) 0.4473(6) 0.51040(16) 0.042(2) Uani 1 1 d .
H26A H 1.2259 0.3669 0.5179 0.063 Uiso 1 1 calc R
H26B H 1.2982 0.4981 0.5209 0.063 Uiso 1 1 calc R
H26C H 1.2317 0.4497 0.4878 0.063 Uiso 1 1 calc R
C27 C 0.9977(9) 0.4891(6) 0.55465(14) 0.037(2) Uani 1 1 d .
H27A H 0.8859 0.5273 0.5604 0.055 Uiso 1 1 calc R
H27B H 1.0973 0.5310 0.5643 0.055 Uiso 1 1 calc R
H27C H 0.9967 0.4079 0.5620 0.055 Uiso 1 1 calc R
C28 C 1.0043(10) 0.6241(6) 0.50603(16) 0.035(2) Uani 1 1 d .
H28 H 1.0883 0.6748 0.5181 0.042 Uiso 1 1 calc R
C29 C 1.0298(9) 0.6444(6) 0.46991(17) 0.039(2) Uani 1 1 d .
H29A H 1.1469 0.6805 0.4658 0.047 Uiso 1 1 calc R
H29B H 1.0228 0.5691 0.4585 0.047 Uiso 1 1 calc R
C30 C 0.8771(10) 0.7278(6) 0.45929(18) 0.035(2) Uani 1 1 d .
C31 C 0.7176(10) 0.6770(6) 0.47864(18) 0.0347(19) Uani 1 1 d .
C32 C 0.8081(10) 0.6659(7) 0.51126(17) 0.034(2) Uani 1 1 d .
C33 C 0.8478(10) 0.7423(6) 0.42473(18) 0.037(2) Uani 1 1 d .
C34 C 1.0020(9) 0.7948(6) 0.40618(17) 0.047(2) Uani 1 1 d .
H34A H 0.9695 0.7988 0.3840 0.070 Uiso 1 1 calc R
H34B H 1.1075 0.7455 0.4087 0.070 Uiso 1 1 calc R
H34C H 1.0276 0.8738 0.4139 0.070 Uiso 1 1 calc R
C35 C 0.6924(11) 0.7151(6) 0.40937(18) 0.043(2) Uani 1 1 d .
H35 H 0.6937 0.7361 0.3879 0.052 Uiso 1 1 calc R
C36 C 0.5173(9) 0.6580(6) 0.41959(17) 0.043(2) Uani 1 1 d .
H36A H 0.4480 0.6350 0.4009 0.051 Uiso 1 1 calc R
H36B H 0.4462 0.7154 0.4315 0.051 Uiso 1 1 calc R
C37 C 0.5536(10) 0.5452(6) 0.44072(18) 0.039(2) Uani 1 1 d .
C38 C 0.6662(9) 0.5518(6) 0.46702(17) 0.0316(19) Uani 1 1 d .
C39 C 0.5550(9) 0.7563(7) 0.48320(17) 0.040(2) Uani 1 1 d .
H39 H 0.4498 0.7214 0.4910 0.048 Uiso 1 1 calc R
C40 C 0.7318(10) 0.4463(7) 0.48042(17) 0.035(2) Uani 1 1 d .
C41 C 0.6544(10) 0.3374(6) 0.47023(17) 0.0329(19) Uani 1 1 d .
C42 C 0.5270(10) 0.3300(7) 0.44533(17) 0.037(2) Uani 1 1 d .
H42 H 0.4764 0.2576 0.4391 0.045 Uiso 1 1 calc R
C43 C 0.4817(9) 0.4351(7) 0.43085(18) 0.039(2) Uani 1 1 d .
H43 H 0.4004 0.4337 0.4139 0.047 Uiso 1 1 calc R
C44 C 0.7036(9) 0.1174(6) 0.48105(17) 0.040(2) Uani 1 1 d .
H44A H 0.7279 0.0969 0.4593 0.060 Uiso 1 1 calc R
H44B H 0.5791 0.1001 0.4858 0.060 Uiso 1 1 calc R
H44C H 0.7809 0.0716 0.4949 0.060 Uiso 1 1 calc R
C45 C 0.8617(9) 0.9797(7) 0.26016(16) 0.036(2) Uani 1 1 d .
H45 H 0.9337 1.0232 0.2742 0.044 Uiso 1 1 calc R
C46 C 0.8762(10) 0.8588(7) 0.25348(17) 0.038(2) Uani 1 1 d .
C47 C 1.0341(9) 0.7842(6) 0.26630(16) 0.0319(19) Uani 1 1 d .
C48 C 1.0193(10) 0.7762(6) 0.30306(15) 0.047(2) Uani 1 1 d .
H48A H 1.0254 0.8550 0.3120 0.071 Uiso 1 1 calc R
H48B H 1.1173 0.7287 0.3113 0.071 Uiso 1 1 calc R
H48C H 0.9059 0.7398 0.3087 0.071 Uiso 1 1 calc R
C49 C 1.2161(9) 0.8415(6) 0.25908(18) 0.048(2) Uani 1 1 d .
H49A H 1.2288 0.8510 0.2365 0.072 Uiso 1 1 calc R
H49B H 1.3118 0.7914 0.2670 0.072 Uiso 1 1 calc R
H49C H 1.2227 0.9183 0.2692 0.072 Uiso 1 1 calc R
C50 C 1.0379(9) 0.6582(6) 0.25190(17) 0.0304(18) Uani 1 1 d .
H50 H 1.1287 0.6094 0.2629 0.036 Uiso 1 1 calc R
C51 C 1.0696(9) 0.6528(6) 0.21544(16) 0.037(2) Uani 1 1 d .
H51A H 1.0572 0.7316 0.2061 0.045 Uiso 1 1 calc R
H51B H 1.1902 0.6229 0.2109 0.045 Uiso 1 1 calc R
C52 C 0.9252(9) 0.5678(7) 0.20182(17) 0.036(2) Uani 1 1 d .
C53 C 0.7620(9) 0.5999(6) 0.22230(17) 0.0317(19) Uani 1 1 d .
C54 C 0.8514(10) 0.5987(7) 0.25423(17) 0.036(2) Uani 1 1 d .
C55 C 0.8996(10) 0.5615(6) 0.16680(18) 0.035(2) Uani 1 1 d .
C56 C 1.0617(9) 0.5195(6) 0.14771(16) 0.044(2) Uani 1 1 d .
H56A H 1.0333 0.5229 0.1254 0.066 Uiso 1 1 calc R
H56B H 1.0907 0.4387 0.1535 0.066 Uiso 1 1 calc R
H56C H 1.1637 0.5702 0.1521 0.066 Uiso 1 1 calc R
C57 C 0.7459(10) 0.5876(6) 0.15168(18) 0.038(2) Uani 1 1 d .
H57 H 0.7510 0.5760 0.1297 0.046 Uiso 1 1 calc R
C58 C 0.5609(9) 0.6335(6) 0.16353(16) 0.036(2) Uani 1 1 d .
H58A H 0.4900 0.6613 0.1455 0.043 Uiso 1 1 calc R
H58B H 0.4954 0.5682 0.1735 0.043 Uiso 1 1 calc R
C59 C 0.5830(10) 0.7350(6) 0.18746(17) 0.034(2) Uani 1 1 d .
C60 C 0.6927(9) 0.7267(6) 0.21406(17) 0.0327(19) Uani 1 1 d .
C61 C 0.6089(10) 0.5120(8) 0.22330(17) 0.043(2) Uani 1 1 d .
H61 H 0.4963 0.5406 0.2296 0.052 Uiso 1 1 calc R
C62 C 0.4963(9) 0.8439(6) 0.17948(17) 0.0341(19) Uani 1 1 d .
H62 H 0.4200 0.8479 0.1618 0.041 Uiso 1 1 calc R
C63 C 0.5259(10) 0.9455(7) 0.19827(18) 0.040(2) Uani 1 1 d .
H63 H 0.4648 1.0167 0.1943 0.048 Uiso 1 1 calc R
C64 C 0.6490(9) 0.9357(6) 0.22280(17) 0.0313(19) Uani 1 1 d .
C65 C 0.7425(9) 0.8288(6) 0.23014(16) 0.0292(19) Uani 1 1 d .
C66 C 0.6649(9) 1.1509(6) 0.24072(16) 0.037(2) Uani 1 1 d .
H66A H 0.6707 1.1793 0.2192 0.055 Uiso 1 1 calc R
H66B H 0.7464 1.1964 0.2538 0.055 Uiso 1 1 calc R
H66C H 0.5435 1.1595 0.2485 0.055 Uiso 1 1 calc R
C67 C 0.3484(9) 0.2402(6) 0.17120(18) 0.0344(19) Uani 1 1 d .
H67 H 0.4196 0.3015 0.1795 0.041 Uiso 1 1 calc R
C68 C 0.3647(9) 0.1950(6) 0.14107(17) 0.0312(19) Uani 1 1 d .
C69 C 0.5167(10) 0.2310(7) 0.11799(17) 0.036(2) Uani 1 1 d .
C70 C 0.4872(9) 0.3625(6) 0.10679(16) 0.038(2) Uani 1 1 d .
H70A H 0.4992 0.4153 0.1247 0.057 Uiso 1 1 calc R
H70B H 0.3680 0.3705 0.0978 0.057 Uiso 1 1 calc R
H70C H 0.5760 0.3825 0.0910 0.057 Uiso 1 1 calc R
C71 C 0.7016(10) 0.2254(6) 0.13382(17) 0.048(2) Uani 1 1 d .
H71A H 0.7931 0.2467 0.1186 0.072 Uiso 1 1 calc R
H71B H 0.7234 0.1458 0.1414 0.072 Uiso 1 1 calc R
H71C H 0.7052 0.2802 0.1514 0.072 Uiso 1 1 calc R
C72 C 0.5156(9) 0.1490(6) 0.08820(16) 0.035(2) Uani 1 1 d .
H72 H 0.6032 0.1790 0.0726 0.042 Uiso 1 1 calc R
C73 C 0.3313(11) 0.1484(7) 0.07364(19) 0.043(2) Uani 1 1 d .
C74 C 0.2405(9) 0.0228(6) 0.07953(15) 0.0273(18) Uani 1 1 d .
C75 C 0.1778(9) 0.0198(6) 0.11400(17) 0.0328(19) Uani 1 1 d .
C76 C 0.2263(10) 0.1021(6) 0.13802(16) 0.034(2) Uani 1 1 d .
C77 C 0.5550(9) 0.0157(6) 0.09520(16) 0.040(2) Uani 1 1 d .
H77A H 0.5405 -0.0016 0.1177 0.048 Uiso 1 1 calc R
H77B H 0.6772 -0.0053 0.0889 0.048 Uiso 1 1 calc R
C78 C 0.4115(9) -0.0541(7) 0.07476(16) 0.0342(19) Uani 1 1 d .
C79 C 0.3893(10) -0.1848(6) 0.08260(17) 0.037(2) Uani 1 1 d .
C80 C 0.5557(10) -0.2600(6) 0.07625(17) 0.048(2) Uani 1 1 d .
H80A H 0.5263 -0.3429 0.0789 0.072 Uiso 1 1 calc R
H80B H 0.6501 -0.2383 0.0910 0.072 Uiso 1 1 calc R
H80C H 0.5963 -0.2465 0.0548 0.072 Uiso 1 1 calc R
C81 C 0.2369(10) -0.2371(7) 0.09272(16) 0.040(2) Uani 1 1 d .
H81 H 0.2438 -0.3197 0.0947 0.048 Uiso 1 1 calc R
C82 C 0.0535(9) -0.1837(6) 0.10159(16) 0.036(2) Uani 1 1 d .
H82A H -0.0181 -0.2443 0.1123 0.044 Uiso 1 1 calc R
H82B H -0.0101 -0.1613 0.0822 0.044 Uiso 1 1 calc R
C83 C 0.0680(9) -0.0744(6) 0.12320(16) 0.034(2) Uani 1 1 d .
C84 C 0.0881(10) 0.0103(6) 0.05681(19) 0.043(2) Uani 1 1 d .
H84 H -0.0225 0.0441 0.0624 0.052 Uiso 1 1 calc R
C85 C -0.0118(9) -0.0821(6) 0.15371(16) 0.0333(19) Uani 1 1 d .
H85 H -0.0852 -0.1468 0.1588 0.040 Uiso 1 1 calc R
C86 C 0.0185(10) 0.0043(7) 0.17536(17) 0.043(2) Uani 1 1 d .
H86 H -0.0416 0.0035 0.1948 0.052 Uiso 1 1 calc R
C87 C 0.1418(10) 0.0957(7) 0.16822(18) 0.037(2) Uani 1 1 d .
C88 C 0.1723(9) 0.1962(6) 0.22136(15) 0.035(2) Uani 1 1 d .
H88A H 0.0445 0.2087 0.2240 0.053 Uiso 1 1 calc R
H88B H 0.2373 0.2634 0.2299 0.053 Uiso 1 1 calc R
H88C H 0.2080 0.1250 0.2325 0.053 Uiso 1 1 calc R
N1 N 0.2384(8) 0.0920(5) 0.42613(13) 0.0362(16) Uani 1 1 d .
N2 N 0.7383(8) 0.2454(5) 0.48597(14) 0.0365(17) Uani 1 1 d .
N3 N 0.7173(8) 1.0239(5) 0.24167(13) 0.0291(15) Uani 1 1 d .
N4 N 0.2135(7) 0.1833(5) 0.18753(13) 0.0312(15) Uani 1 1 d .
O1 O 0.4328(6) 0.4007(5) 0.29004(10) 0.0355(13) Uani 1 1 d .
H1A H 0.5379 0.4226 0.2876 0.053 Uiso 1 1 calc R
O2 O 0.2652(6) 0.1158(4) 0.29524(11) 0.0411(14) Uani 1 1 d .
O3 O -0.0617(7) 0.2706(4) 0.30078(12) 0.0430(14) Uani 1 1 d .
O4 O 0.7430(6) 0.6935(4) 0.53625(12) 0.0408(14) Uani 1 1 d .
O5 O 0.9183(7) 0.8443(4) 0.47204(11) 0.0401(13) Uani 1 1 d .
H5 H 0.8848 0.8479 0.4906 0.060 Uiso 1 1 calc R
O6 O 0.5511(7) 0.8625(4) 0.47744(13) 0.0456(15) Uani 1 1 d .
O7 O 0.9856(7) 0.4483(4) 0.21306(10) 0.0385(13) Uani 1 1 d .
H7 H 1.0297 0.4112 0.1981 0.058 Uiso 1 1 calc R
O8 O 0.7926(6) 0.5492(4) 0.27856(11) 0.0360(13) Uani 1 1 d .
O9 O 0.6191(6) 0.4067(4) 0.21653(11) 0.0403(14) Uani 1 1 d .
O10 O 0.4696(6) -0.0409(5) 0.04239(10) 0.0384(13) Uani 1 1 d .
H10 H 0.3833 -0.0519 0.0304 0.058 Uiso 1 1 calc R
O11 O 0.0975(7) -0.0419(4) 0.03102(12) 0.0438(14) Uani 1 1 d .
O12 O 0.2587(7) 0.2264(4) 0.05797(11) 0.0429(14) Uani 1 1 d .

loop_
_atom_site_aniso_label
_atom_site_aniso_U_11
_atom_site_aniso_U_22
_atom_site_aniso_U_33
_atom_site_aniso_U_23
_atom_site_aniso_U_13
_atom_site_aniso_U_12
C1 0.035(5) 0.032(5) 0.050(6) -0.006(4) 0.005(4) 0.003(4)
C2 0.030(5) 0.041(5) 0.035(5) -0.003(4) 0.007(4) -0.005(4)
C3 0.035(5) 0.026(5) 0.048(5) -0.003(4) 0.002(4) 0.004(4)
C4 0.047(6) 0.028(5) 0.060(6) -0.012(4) -0.007(4) 0.004(4)
C5 0.034(5) 0.033(5) 0.054(5) -0.003(4) 0.000(4) 0.004(4)
C6 0.029(5) 0.039(5) 0.031(4) -0.003(4) 0.011(4) 0.000(4)
C7 0.029(5) 0.038(5) 0.050(6) 0.002(4) 0.005(4) 0.004(4)
C8 0.029(5) 0.043(5) 0.028(4) -0.005(4) -0.002(4) -0.002(4)
C9 0.040(5) 0.038(5) 0.024(4) -0.005(4) 0.004(4) -0.003(4)
C10 0.025(4) 0.034(5) 0.034(5) 0.000(4) 0.001(4) -0.004(4)
C11 0.039(5) 0.037(5) 0.025(4) 0.010(4) 0.005(4) -0.005(4)
C12 0.044(5) 0.044(5) 0.043(5) 0.003(4) 0.013(4) -0.006(4)
C13 0.050(6) 0.050(6) 0.037(5) 0.001(4) 0.011(5) 0.014(5)
C14 0.046(5) 0.035(5) 0.026(4) 0.003(4) 0.006(4) 0.000(4)
C15 0.032(5) 0.045(5) 0.044(5) 0.002(4) 0.008(4) -0.002(4)
C16 0.022(5) 0.038(5) 0.037(5) 0.003(4) 0.002(4) -0.001(4)
C17 0.024(5) 0.047(5) 0.039(5) 0.002(4) 0.001(4) -0.009(4)
C18 0.037(5) 0.027(5) 0.020(4) -0.004(4) -0.008(4) -0.006(4)
C19 0.040(5) 0.024(5) 0.036(5) 0.001(4) -0.003(4) -0.001(4)
C20 0.025(5) 0.047(5) 0.041(5) 0.002(4) 0.011(4) -0.014(4)
C21 0.032(5) 0.043(5) 0.045(5) -0.001(4) 0.000(4) -0.004(4)
C22 0.029(5) 0.042(5) 0.063(6) -0.004(5) 0.004(4) -0.007(4)
C23 0.012(4) 0.063(6) 0.040(5) 0.009(4) -0.005(4) 0.014(4)
C24 0.027(5) 0.032(5) 0.026(4) -0.003(4) 0.000(4) -0.001(4)
C25 0.023(5) 0.040(5) 0.044(5) 0.002(4) 0.005(4) -0.001(4)
C26 0.028(5) 0.045(5) 0.052(5) 0.000(4) 0.003(4) 0.008(4)
C27 0.033(5) 0.044(5) 0.034(5) 0.000(4) -0.005(4) -0.006(4)
C28 0.032(5) 0.037(5) 0.036(5) -0.008(4) -0.001(4) -0.005(4)
C29 0.028(5) 0.042(5) 0.048(5) -0.010(4) -0.001(4) 0.000(4)
C30 0.025(5) 0.037(5) 0.043(5) -0.010(4) 0.005(4) -0.007(4)
C31 0.032(5) 0.030(5) 0.043(5) 0.002(4) 0.009(4) 0.003(4)
C32 0.032(5) 0.042(5) 0.028(5) 0.008(4) 0.007(4) -0.011(4)
C33 0.030(5) 0.035(5) 0.046(5) 0.001(4) 0.002(4) 0.005(4)
C34 0.042(5) 0.045(5) 0.053(6) 0.005(4) 0.014(4) -0.002(4)
C35 0.052(6) 0.033(5) 0.045(5) 0.010(4) 0.010(5) 0.005(5)
C36 0.030(5) 0.053(5) 0.045(5) 0.002(4) 0.006(4) 0.008(4)
C37 0.035(5) 0.031(5) 0.050(6) 0.011(4) 0.006(4) 0.004(4)
C38 0.022(4) 0.039(5) 0.034(5) 0.002(4) 0.007(4) -0.011(4)
C39 0.012(4) 0.066(6) 0.042(5) -0.008(5) 0.008(4) 0.005(4)
C40 0.029(5) 0.034(5) 0.043(5) 0.004(4) 0.013(4) -0.002(4)
C41 0.031(5) 0.030(5) 0.037(5) 0.001(4) 0.012(4) 0.001(4)
C42 0.040(5) 0.035(5) 0.038(5) -0.001(4) 0.008(4) -0.009(4)
C43 0.025(5) 0.050(6) 0.043(5) 0.004(5) 0.010(4) -0.006(4)
C44 0.036(5) 0.035(5) 0.049(5) -0.005(4) 0.011(4) -0.003(4)
C45 0.031(5) 0.043(5) 0.036(5) -0.008(4) 0.004(4) -0.013(4)
C46 0.029(5) 0.049(6) 0.035(5) 0.006(4) 0.000(4) -0.001(4)
C47 0.022(4) 0.041(5) 0.032(5) -0.005(4) -0.002(4) 0.001(4)
C48 0.049(6) 0.050(6) 0.042(5) 0.008(4) -0.002(4) 0.002(4)
C49 0.031(5) 0.039(5) 0.074(6) -0.014(4) -0.012(4) 0.007(4)
C50 0.015(4) 0.036(5) 0.041(5) 0.006(4) -0.001(4) 0.003(4)
C51 0.021(4) 0.042(5) 0.049(5) 0.007(4) 0.001(4) 0.000(4)
C52 0.030(5) 0.041(5) 0.036(5) -0.006(4) 0.012(4) -0.007(4)
C53 0.029(5) 0.025(5) 0.041(5) 0.002(4) 0.008(4) -0.005(4)
C54 0.040(5) 0.044(5) 0.024(5) -0.004(4) 0.005(4) 0.016(4)
C55 0.034(5) 0.022(4) 0.050(5) 0.006(4) 0.009(4) 0.002(4)
C56 0.036(5) 0.046(5) 0.051(5) -0.002(4) 0.013(4) -0.002(4)
C57 0.044(5) 0.029(5) 0.043(5) 0.001(4) 0.014(4) -0.003(4)
C58 0.020(4) 0.040(5) 0.046(5) 0.008(4) -0.003(4) -0.005(4)
C59 0.037(5) 0.021(5) 0.043(5) -0.004(4) 0.019(4) -0.008(4)
C60 0.028(5) 0.035(5) 0.035(5) 0.006(4) 0.003(4) -0.002(4)
C61 0.024(5) 0.067(6) 0.038(5) 0.004(5) -0.003(4) 0.003(5)
C62 0.020(4) 0.039(5) 0.044(5) -0.004(4) 0.004(4) -0.009(4)
C63 0.027(5) 0.043(5) 0.050(5) 0.011(4) 0.007(4) -0.007(4)
C64 0.021(5) 0.037(5) 0.035(5) 0.001(4) 0.008(4) -0.001(4)
C65 0.027(5) 0.030(5) 0.031(5) -0.001(4) 0.013(4) -0.002(4)
C66 0.030(5) 0.038(5) 0.042(5) -0.002(4) -0.011(4) -0.006(4)
C67 0.018(4) 0.037(5) 0.048(5) 0.004(4) 0.002(4) -0.006(4)
C68 0.026(5) 0.038(5) 0.030(4) 0.004(4) -0.001(4) -0.004(4)
C69 0.029(5) 0.043(5) 0.037(5) -0.012(4) 0.014(4) -0.004(4)
C70 0.033(5) 0.035(5) 0.047(5) 0.004(4) 0.011(4) -0.001(4)
C71 0.043(6) 0.045(5) 0.057(6) 0.003(4) 0.013(5) 0.002(4)
C72 0.026(5) 0.034(5) 0.044(5) 0.006(4) 0.002(4) 0.001(4)
C73 0.045(6) 0.033(5) 0.052(6) -0.009(5) 0.013(5) -0.011(4)
C74 0.028(5) 0.036(5) 0.017(4) 0.003(4) 0.002(4) 0.008(4)
C75 0.028(5) 0.035(5) 0.035(5) 0.008(4) -0.003(4) 0.003(4)
C76 0.038(5) 0.038(5) 0.026(5) -0.006(4) 0.007(4) 0.013(4)
C77 0.027(5) 0.048(5) 0.044(5) 0.001(4) 0.006(4) -0.002(4)
C78 0.029(5) 0.042(5) 0.031(5) -0.002(4) 0.000(4) 0.004(4)
C79 0.034(5) 0.039(5) 0.036(5) 0.001(4) 0.004(4) 0.002(4)
C80 0.037(5) 0.045(5) 0.063(6) 0.006(5) 0.014(5) -0.003(4)
C81 0.038(5) 0.040(5) 0.042(5) -0.007(4) -0.007(4) -0.008(4)
C82 0.019(4) 0.046(5) 0.044(5) 0.016(4) 0.003(4) 0.002(4)
C83 0.026(5) 0.041(5) 0.034(5) -0.004(4) 0.001(4) -0.003(4)
C84 0.029(5) 0.045(6) 0.055(6) 0.014(5) 0.014(5) 0.000(4)
C85 0.030(5) 0.037(5) 0.032(5) -0.001(4) 0.000(4) -0.004(4)
C86 0.028(5) 0.066(6) 0.035(5) 0.011(5) 0.014(4) 0.012(4)
C87 0.036(5) 0.035(5) 0.041(5) 0.001(4) 0.010(4) 0.007(4)
C88 0.029(5) 0.035(5) 0.042(5) 0.000(4) -0.015(4) 0.001(4)
N1 0.040(4) 0.036(4) 0.033(4) 0.003(3) 0.014(3) -0.008(3)
N2 0.045(5) 0.031(4) 0.034(4) 0.001(3) 0.006(3) 0.004(3)
N3 0.027(4) 0.029(4) 0.031(4) 0.004(3) 0.004(3) 0.005(3)
N4 0.034(4) 0.035(4) 0.025(4) -0.003(3) 0.013(3) 0.003(3)
O1 0.032(3) 0.041(3) 0.033(3) 0.001(3) 0.004(3) -0.005(3)
O2 0.038(4) 0.042(3) 0.043(3) -0.009(3) 0.007(3) 0.001(3)
O3 0.035(3) 0.043(4) 0.051(4) 0.001(3) 0.004(3) 0.002(3)
O4 0.041(4) 0.038(3) 0.043(3) -0.004(3) 0.000(3) -0.002(3)
O5 0.044(3) 0.038(3) 0.038(3) -0.006(3) 0.005(3) -0.011(3)
O6 0.046(4) 0.029(3) 0.062(4) -0.001(3) 0.006(3) 0.006(3)
O7 0.036(3) 0.032(3) 0.047(3) -0.002(3) 0.003(3) 0.013(3)
O8 0.035(3) 0.038(3) 0.035(3) -0.001(3) 0.004(3) 0.006(3)
O9 0.038(3) 0.036(3) 0.047(4) 0.000(3) -0.010(3) -0.002(3)
O10 0.037(3) 0.053(3) 0.025(3) 0.002(3) 0.008(2) -0.006(3)
O11 0.047(4) 0.048(4) 0.036(3) 0.002(3) 0.004(3) -0.007(3)
O12 0.042(4) 0.044(4) 0.043(4) 0.004(3) 0.001(3) 0.003(3)

loop_
_atom_type_symbol
_atom_type_description
_atom_type_scat_dispersion_real
_atom_type_scat_dispersion_imag
_atom_type_scat_source
C C 0.0033 0.0016 'International Tables Vol C Tables 4.2.6.8 and 6.1.1.4'
H H 0.0000 0.0000 'International Tables Vol C Tables 4.2.6.8 and 6.1.1.4'
N N 0.0061 0.0033 'International Tables Vol C Tables 4.2.6.8 and 6.1.1.4'
O O 0.0106 0.0060 'International Tables Vol C Tables 4.2.6.8 and 6.1.1.4'

loop_
_geom_angle_atom_site_label_1
_geom_angle_atom_site_label_2
_geom_angle_atom_site_label_3
_geom_angle
C2 C1 N1 110.4(7)
C1 C2 C18 105.3(6)
C1 C2 C3 123.8(7)
C18 C2 C3 130.3(7)
C2 C3 C5 110.4(6)
C2 C3 C4 110.4(6)
C5 C3 C4 106.5(6)
C2 C3 C6 111.1(6)
C5 C3 C6 108.9(6)
C4 C3 C6 109.4(6)
C7 C6 C3 109.2(6)
C7 C6 C10 104.4(6)
C3 C6 C10 115.4(6)
O2 C7 C6 126.9(7)
O2 C7 C8 125.0(7)
C6 C7 C8 108.1(6)
C13 C8 C7 106.3(6)
C13 C8 C9 115.6(7)
C7 C8 C9 99.8(6)
C13 C8 C17 114.0(6)
C7 C8 C17 109.8(6)
C9 C8 C17 110.2(6)
O1 C9 C11 109.4(6)
O1 C9 C8 103.6(6)
C11 C9 C8 116.7(6)
O1 C9 C10 108.6(6)
C11 C9 C10 115.9(6)
C8 C9 C10 101.7(6)
C9 C10 C6 104.5(5)
C14 C11 C12 118.7(7)
C14 C11 C9 125.3(7)
C12 C11 C9 115.9(6)
O3 C13 C8 124.5(8)
C11 C14 C15 131.6(7)
C14 C15 C16 109.8(6)
C17 C16 C21 121.4(7)
C17 C16 C15 121.9(6)
C21 C16 C15 116.1(7)
C16 C17 C18 119.4(7)
C16 C17 C8 117.5(7)
C18 C17 C8 122.9(7)
C19 C18 C17 117.1(7)
C19 C18 C2 107.0(6)
C17 C18 C2 135.6(7)
N1 C19 C18 108.4(6)
N1 C19 C20 126.7(7)
C18 C19 C20 124.7(7)
C21 C20 C19 115.2(7)
C20 C21 C16 121.6(7)
N2 C23 C24 110.0(6)
C23 C24 C40 106.6(6)
C23 C24 C25 122.3(7)
C40 C24 C25 131.1(7)
C24 C25 C26 112.4(6)
C24 C25 C27 110.8(6)
C26 C25 C27 106.9(6)
C24 C25 C28 110.4(6)
C26 C25 C28 107.7(6)
C27 C25 C28 108.4(6)
C32 C28 C29 102.3(6)
C32 C28 C25 108.0(6)
C29 C28 C25 115.9(6)
C30 C29 C28 106.4(6)
O5 C30 C33 107.1(6)
O5 C30 C29 106.9(6)
C33 C30 C29 117.3(6)
O5 C30 C31 107.4(6)
C33 C30 C31 116.7(6)
C29 C30 C31 100.6(6)
C39 C31 C32 106.3(6)
C39 C31 C38 112.6(6)
C32 C31 C38 108.6(6)
C39 C31 C30 117.4(6)
C32 C31 C30 99.8(6)
C38 C31 C30 111.0(6)
O4 C32 C31 126.2(7)
O4 C32 C28 125.8(7)
C31 C32 C28 107.8(6)
C35 C33 C30 124.5(7)
C35 C33 C34 119.1(7)
C30 C33 C34 116.4(7)
C33 C35 C36 133.6(7)
C35 C36 C37 111.0(6)
C38 C37 C43 120.6(7)
C38 C37 C36 120.7(7)
C43 C37 C36 118.5(7)
C37 C38 C40 118.9(7)
C37 C38 C31 116.8(7)
C40 C38 C31 124.1(7)
O6 C39 C31 124.8(7)
C38 C40 C41 118.0(7)
C38 C40 C24 135.6(7)
C41 C40 C24 106.2(6)
N2 C41 C42 127.8(7)
N2 C41 C40 108.8(7)
C42 C41 C40 123.0(7)
C43 C42 C41 116.2(7)
C42 C43 C37 122.2(8)
C46 C45 N3 106.9(6)
C45 C46 C65 108.3(7)
C45 C46 C47 121.4(7)
C65 C46 C47 129.5(7)
C49 C47 C46 111.8(6)
C49 C47 C50 107.0(6)
C46 C47 C50 112.2(6)
C49 C47 C48 106.8(6)
C46 C47 C48 109.0(6)
C50 C47 C48 109.9(6)
C54 C50 C47 110.9(6)
C54 C50 C51 100.7(6)
C47 C50 C51 115.3(6)
C52 C51 C50 106.5(6)
C55 C52 O7 108.0(6)
C55 C52 C53 118.1(6)
O7 C52 C53 105.6(5)
C55 C52 C51 118.9(6)
O7 C52 C51 103.5(6)
C53 C52 C51 101.1(6)
C54 C53 C61 107.4(6)
C54 C53 C52 99.0(6)
C61 C53 C52 117.3(6)
C54 C53 C60 110.7(6)
C61 C53 C60 111.1(6)
C52 C53 C60 110.6(6)
O8 C54 C53 126.0(7)
O8 C54 C50 124.3(7)
C53 C54 C50 109.4(6)
C57 C55 C52 124.6(7)
C57 C55 C56 119.3(7)
C52 C55 C56 116.1(7)
C55 C57 C58 132.3(7)
C59 C58 C57 111.6(6)
C60 C59 C62 120.8(7)
C60 C59 C58 122.9(7)
C62 C59 C58 116.0(7)
C59 C60 C65 119.7(7)
C59 C60 C53 115.8(7)
C65 C60 C53 124.4(7)
O9 C61 C53 125.7(7)
C63 C62 C59 119.8(7)
C64 C63 C62 117.2(7)
N3 C64 C63 128.3(7)
N3 C64 C65 107.9(7)
C63 C64 C65 123.4(7)
C60 C65 C64 117.8(7)
C60 C65 C46 135.6(7)
C64 C65 C46 106.6(7)
N4 C67 C68 111.0(6)
C67 C68 C76 106.3(6)
C67 C68 C69 123.5(6)
C76 C68 C69 129.9(6)
C71 C69 C68 111.7(6)
C71 C69 C72 109.3(6)
C68 C69 C72 110.6(6)
C71 C69 C70 107.2(6)
C68 C69 C70 109.6(6)
C72 C69 C70 108.4(6)
C73 C72 C77 104.1(6)
C73 C72 C69 109.6(6)
C77 C72 C69 114.7(6)
O12 C73 C72 128.2(7)
O12 C73 C74 122.6(7)
C72 C73 C74 109.1(7)
C84 C74 C75 112.2(6)
C84 C74 C78 119.0(6)
C75 C74 C78 111.3(6)
C84 C74 C73 107.8(6)
C75 C74 C73 107.4(6)
C78 C74 C73 97.4(6)
C83 C75 C76 116.5(6)
C83 C75 C74 117.5(7)
C76 C75 C74 126.0(6)
C75 C76 C87 119.6(7)
C75 C76 C68 134.6(6)
C87 C76 C68 105.5(6)
C72 C77 C78 104.5(6)
O10 C78 C79 109.8(6)
O10 C78 C74 108.3(5)
C79 C78 C74 115.1(6)
O10 C78 C77 105.3(6)
C79 C78 C77 116.0(6)
C74 C78 C77 101.6(5)
C81 C79 C78 125.8(7)
C81 C79 C80 119.7(7)
C78 C79 C80 114.4(6)
C79 C81 C82 130.7(7)
C81 C82 C83 113.5(6)
C75 C83 C85 122.9(7)
C75 C83 C82 119.0(6)
C85 C83 C82 117.5(6)
O11 C84 C74 124.5(7)
C86 C85 C83 120.0(7)
C85 C86 C87 119.1(7)
N4 C87 C86 130.0(7)
N4 C87 C76 108.7(7)
C86 C87 C76 121.1(7)
C19 N1 C1 108.6(6)
C19 N1 C22 125.1(6)
C1 N1 C22 125.0(6)
C23 N2 C41 108.2(6)
C23 N2 C44 125.6(6)
C41 N2 C44 126.0(6)
C64 N3 C45 110.1(6)
C64 N3 C66 126.0(6)
C45 N3 C66 123.6(6)
C67 N4 C87 108.4(6)
C67 N4 C88 126.6(6)
C87 N4 C88 124.2(6)

loop_
_geom_bond_atom_site_label_1
_geom_bond_atom_site_label_2
_geom_bond_distance
C1 C2 1.377(8)
C1 N1 1.380(8)
C2 C18 1.451(9)
C2 C3 1.497(9)
C3 C5 1.548(9)
C3 C4 1.553(9)
C3 C6 1.554(9)
C6 C7 1.503(9)
C6 C10 1.561(8)
C7 O2 1.221(8)
C7 C8 1.527(9)
C8 C13 1.519(9)
C8 C9 1.545(9)
C8 C17 1.544(9)
C9 O1 1.455(7)
C9 C11 1.501(9)
C9 C10 1.548(9)
C11 C14 1.363(9)
C11 C12 1.493(9)
C13 O3 1.219(8)
C14 C15 1.504(9)
C15 C16 1.525(9)
C16 C17 1.365(9)
C16 C21 1.420(9)
C17 C18 1.420(9)
C18 C19 1.404(9)
C19 N1 1.360(8)
C19 C20 1.414(9)
C20 C21 1.390(9)
C22 N1 1.475(8)
C23 N2 1.374(8)
C23 C24 1.379(9)
C24 C40 1.434(9)
C24 C25 1.507(9)
C25 C26 1.536(8)
C25 C27 1.559(8)
C25 C28 1.571(9)
C28 C32 1.538(9)
C28 C29 1.544(9)
C29 C30 1.529(9)
C30 O5 1.442(7)
C30 C33 1.474(9)
C30 C31 1.541(9)
C31 C39 1.505(9)
C31 C32 1.525(9)
C31 C38 1.531(9)
C32 O4 1.195(7)
C33 C35 1.348(9)
C33 C34 1.500(9)
C35 C36 1.505(9)
C36 C37 1.566(9)
C37 C38 1.380(9)
C37 C43 1.403(9)
C38 C40 1.394(9)
C39 O6 1.213(8)
C40 C41 1.411(9)
C41 N2 1.370(8)
C41 C42 1.405(9)
C42 C43 1.365(9)
C44 N2 1.470(7)
C45 C46 1.386(9)
C45 N3 1.405(8)
C46 C65 1.427(9)
C46 C47 1.529(9)
C47 C49 1.520(9)
C47 C50 1.534(9)
C47 C48 1.549(8)
C50 C54 1.532(9)
C50 C51 1.549(9)
C51 C52 1.536(9)
C52 C55 1.482(9)
C52 O7 1.486(8)
C52 C53 1.524(8)
C53 C54 1.491(9)
C53 C61 1.498(9)
C53 C60 1.547(9)
C54 O8 1.241(7)
C55 C57 1.330(9)
C55 C56 1.517(9)
C57 C58 1.542(9)
C58 C59 1.524(9)
C59 C60 1.379(9)
C59 C62 1.416(9)
C60 C65 1.377(9)
C61 O9 1.215(8)
C62 C63 1.401(9)
C63 C64 1.375(9)
C64 N3 1.361(8)
C64 C65 1.415(9)
C66 N3 1.473(8)
C67 N4 1.368(7)
C67 C68 1.367(9)
C68 C76 1.463(9)
C68 C69 1.538(9)
C69 C71 1.516(9)
C69 C72 1.550(9)
C69 C70 1.560(9)
C72 C73 1.488(9)
C72 C77 1.548(9)
C73 O12 1.216(8)
C73 C74 1.577(9)
C74 C84 1.478(9)
C74 C75 1.520(8)
C74 C78 1.541(9)
C75 C83 1.386(9)
C75 C76 1.410(9)
C76 C87 1.416(9)
C77 C78 1.568(9)
C78 O10 1.433(7)
C78 C79 1.508(9)
C79 C81 1.339(9)
C79 C80 1.513(9)
C81 C82 1.526(9)
C82 C83 1.526(9)
C83 C85 1.413(9)
C84 O11 1.232(8)
C85 C86 1.345(9)
C86 C87 1.402(9)
C87 N4 1.376(8)
C88 N4 1.460(7)

loop_
_geom_torsion_atom_site_label_1
_geom_torsion_atom_site_label_2
_geom_torsion_atom_site_label_3
_geom_torsion_atom_site_label_4
_geom_torsion
N1 C1 C2 C18 1.0(8)
N1 C1 C2 C3 173.4(6)
C1 C2 C3 C5 -45.7(9)
C18 C2 C3 C5 124.7(8)
C1 C2 C3 C4 71.9(9)
C18 C2 C3 C4 -117.8(8)
C1 C2 C3 C6 -166.6(7)
C18 C2 C3 C6 3.7(11)
C2 C3 C6 C7 -54.8(8)
C5 C3 C6 C7 -176.6(6)
C4 C3 C6 C7 67.3(7)
C2 C3 C6 C10 62.4(8)
C5 C3 C6 C10 -59.5(7)
C4 C3 C6 C10 -175.5(6)
C3 C6 C7 O2 -74.4(9)
C10 C6 C7 O2 161.7(7)
C3 C6 C7 C8 108.5(7)
C10 C6 C7 C8 -15.5(7)
O2 C7 C8 C13 -18.3(10)
C6 C7 C8 C13 158.9(6)
O2 C7 C8 C9 -138.8(7)
C6 C7 C8 C9 38.4(7)
O2 C7 C8 C17 105.4(9)
C6 C7 C8 C17 -77.3(7)
C13 C8 C9 O1 -46.4(8)
C7 C8 C9 O1 67.1(7)
C17 C8 C9 O1 -177.5(6)
C13 C8 C9 C11 73.9(8)
C7 C8 C9 C11 -172.7(6)
C17 C8 C9 C11 -57.3(8)
C13 C8 C9 C10 -159.1(6)
C7 C8 C9 C10 -45.6(6)
C17 C8 C9 C10 69.8(7)
O1 C9 C10 C6 -71.4(6)
C11 C9 C10 C6 165.0(6)
C8 C9 C10 C6 37.4(6)
C7 C6 C10 C9 -13.9(7)
C3 C6 C10 C9 -133.8(6)
O1 C9 C11 C14 115.5(7)
C8 C9 C11 C14 -1.6(10)
C10 C9 C11 C14 -121.4(8)
O1 C9 C11 C12 -60.8(8)
C8 C9 C11 C12 -177.8(6)
C10 C9 C11 C12 62.4(8)
C7 C8 C13 O3 77.0(9)
C9 C8 C13 O3 -173.3(7)
C17 C8 C13 O3 -44.0(10)
C12 C11 C14 C15 179.3(7)
C9 C11 C14 C15 3.2(12)
C11 C14 C15 C16 49.0(10)
C14 C15 C16 C17 -56.2(9)
C14 C15 C16 C21 115.4(7)
C21 C16 C17 C18 -8.7(11)
C15 C16 C17 C18 162.5(6)
C21 C16 C17 C8 176.8(6)
C15 C16 C17 C8 -12.1(10)
C13 C8 C17 C16 -50.7(9)
C7 C8 C17 C16 -169.8(6)
C9 C8 C17 C16 81.3(8)
C13 C8 C17 C18 135.0(7)
C7 C8 C17 C18 15.9(9)
C9 C8 C17 C18 -93.1(8)
C16 C17 C18 C19 9.0(10)
C8 C17 C18 C19 -176.7(6)
C16 C17 C18 C2 -163.5(8)
C8 C17 C18 C2 10.8(13)
C1 C2 C18 C19 2.3(8)
C3 C2 C18 C19 -169.4(7)
C1 C2 C18 C17 175.3(8)
C3 C2 C18 C17 3.6(14)
C17 C18 C19 N1 -179.3(6)
C2 C18 C19 N1 -4.8(8)
C17 C18 C19 C20 -3.2(11)
C2 C18 C19 C20 171.3(7)
N1 C19 C20 C21 172.3(7)
C18 C19 C20 C21 -3.0(11)
C19 C20 C21 C16 3.7(10)
C17 C16 C21 C20 2.1(11)
C15 C16 C21 C20 -169.6(7)
N2 C23 C24 C40 2.8(8)
N2 C23 C24 C25 -174.2(6)
C23 C24 C25 C26 52.4(9)
C40 C24 C25 C26 -123.7(8)
C23 C24 C25 C27 -67.1(8)
C40 C24 C25 C27 116.7(8)
C23 C24 C25 C28 172.7(6)
C40 C24 C25 C28 -3.5(10)
C24 C25 C28 C32 53.4(7)
C26 C25 C28 C32 176.4(6)
C27 C25 C28 C32 -68.3(7)
C24 C25 C28 C29 -60.7(8)
C26 C25 C28 C29 62.4(8)
C27 C25 C28 C29 177.7(6)
C32 C28 C29 C30 16.5(7)
C25 C28 C29 C30 133.7(6)
C28 C29 C30 O5 71.8(7)
C28 C29 C30 C33 -168.0(6)
C28 C29 C30 C31 -40.2(7)
O5 C30 C31 C39 49.5(9)
C33 C30 C31 C39 -70.8(9)
C29 C30 C31 C39 161.0(6)
O5 C30 C31 C32 -64.7(7)
C33 C30 C31 C32 175.0(6)
C29 C30 C31 C32 46.9(6)
O5 C30 C31 C38 -179.1(6)
C33 C30 C31 C38 60.6(8)
C29 C30 C31 C38 -67.5(7)
C39 C31 C32 O4 14.0(10)
C38 C31 C32 O4 -107.3(8)
C30 C31 C32 O4 136.5(8)
C39 C31 C32 C28 -160.8(6)
C38 C31 C32 C28 77.9(7)
C30 C31 C32 C28 -38.3(7)
C29 C28 C32 O4 -160.9(7)
C25 C28 C32 O4 76.4(9)
C29 C28 C32 C31 13.9(7)
C25 C28 C32 C31 -108.8(6)
O5 C30 C33 C35 -119.9(8)
C29 C30 C33 C35 120.0(8)
C31 C30 C33 C35 0.5(11)
O5 C30 C33 C34 58.1(8)
C29 C30 C33 C34 -62.0(9)
C31 C30 C33 C34 178.5(6)
C30 C33 C35 C36 -5.1(14)
C34 C33 C35 C36 176.9(7)
C33 C35 C36 C37 -44.9(11)
C35 C36 C37 C38 52.1(9)
C35 C36 C37 C43 -122.6(7)
C43 C37 C38 C40 10.6(10)
C36 C37 C38 C40 -164.0(6)
C43 C37 C38 C31 -172.1(6)
C36 C37 C38 C31 13.3(9)
C39 C31 C38 C37 51.1(8)
C32 C31 C38 C37 168.5(6)
C30 C31 C38 C37 -82.8(8)
C39 C31 C38 C40 -131.7(7)
C32 C31 C38 C40 -14.4(9)
C30 C31 C38 C40 94.4(8)
C32 C31 C39 O6 97.9(9)
C38 C31 C39 O6 -143.4(7)
C30 C31 C39 O6 -12.6(11)
C37 C38 C40 C41 -11.4(10)
C31 C38 C40 C41 171.5(6)
C37 C38 C40 C24 163.1(8)
C31 C38 C40 C24 -14.0(13)
C23 C24 C40 C38 -178.7(8)
C25 C24 C40 C38 -2.1(14)
C23 C24 C40 C41 -3.8(8)
C25 C24 C40 C41 172.8(7)
C38 C40 C41 N2 179.5(6)
C24 C40 C41 N2 3.5(8)
C38 C40 C41 C42 5.9(10)
C24 C40 C41 C42 -170.1(6)
N2 C41 C42 C43 -171.6(7)
C40 C41 C42 C43 0.7(10)
C41 C42 C43 C37 -1.8(10)
C38 C37 C43 C42 -3.9(11)
C36 C37 C43 C42 170.8(6)
N3 C45 C46 C65 1.3(8)
N3 C45 C46 C47 172.5(6)
C45 C46 C47 C49 -51.2(9)
C65 C46 C47 C49 117.9(8)
C45 C46 C47 C50 -171.4(6)
C65 C46 C47 C50 -2.3(10)
C45 C46 C47 C48 66.6(9)
C65 C46 C47 C48 -124.3(8)
C49 C47 C50 C54 -172.8(6)
C46 C47 C50 C54 -49.8(8)
C48 C47 C50 C54 71.6(7)
C49 C47 C50 C51 -59.2(8)
C46 C47 C50 C51 63.8(7)
C48 C47 C50 C51 -174.8(6)
C54 C50 C51 C52 -12.6(7)
C47 C50 C51 C52 -132.0(6)
C50 C51 C52 C55 169.0(6)
C50 C51 C52 O7 -71.4(6)
C50 C51 C52 C53 37.9(7)
C55 C52 C53 C54 -178.5(7)
O7 C52 C53 C54 60.6(7)
C51 C52 C53 C54 -46.9(7)
C55 C52 C53 C61 66.5(9)
O7 C52 C53 C61 -54.4(8)
C51 C52 C53 C61 -161.9(6)
C55 C52 C53 C60 -62.3(8)
O7 C52 C53 C60 176.9(6)
C51 C52 C53 C60 69.3(7)
C61 C53 C54 O8 -10.7(10)
C52 C53 C54 O8 -133.1(7)
C60 C53 C54 O8 110.8(8)
C61 C53 C54 C50 164.0(6)
C52 C53 C54 C50 41.6(7)
C60 C53 C54 C50 -74.5(7)
C47 C50 C54 O8 -80.9(9)
C51 C50 C54 O8 156.5(7)
C47 C50 C54 C53 104.3(7)
C51 C50 C54 C53 -18.2(7)
O7 C52 C55 C57 123.1(7)
C53 C52 C55 C57 3.5(11)
C51 C52 C55 C57 -119.5(8)
O7 C52 C55 C56 -55.5(8)
C53 C52 C55 C56 -175.2(6)
C51 C52 C55 C56 61.8(9)
C52 C55 C57 C58 2.4(13)
C56 C55 C57 C58 -178.9(7)
C55 C57 C58 C59 44.9(11)
C57 C58 C59 C60 -52.2(9)
C57 C58 C59 C62 122.4(7)
C62 C59 C60 C65 -10.6(10)
C58 C59 C60 C65 163.8(6)
C62 C59 C60 C53 173.4(6)
C58 C59 C60 C53 -12.3(9)
C54 C53 C60 C59 -170.2(6)
C61 C53 C60 C59 -50.9(8)
C52 C53 C60 C59 81.1(8)
C54 C53 C60 C65 14.0(9)
C61 C53 C60 C65 133.3(7)
C52 C53 C60 C65 -94.7(8)
C54 C53 C61 O9 -89.9(9)
C52 C53 C61 O9 20.4(11)
C60 C53 C61 O9 148.9(7)
C60 C59 C62 C63 1.8(10)
C58 C59 C62 C63 -172.9(6)
C59 C62 C63 C64 4.0(10)
C62 C63 C64 N3 171.1(6)
C62 C63 C64 C65 -1.3(10)
C59 C60 C65 C64 13.0(10)
C53 C60 C65 C64 -171.3(6)
C59 C60 C65 C46 -165.0(7)
C53 C60 C65 C46 10.7(12)
N3 C64 C65 C60 179.0(6)
C63 C64 C65 C60 -7.2(10)
N3 C64 C65 C46 -2.5(7)
C63 C64 C65 C46 171.3(6)
C45 C46 C65 C60 178.8(8)
C47 C46 C65 C60 8.6(13)
C45 C46 C65 C64 0.7(8)
C47 C46 C65 C64 -169.5(7)
N4 C67 C68 C76 0.6(8)
N4 C67 C68 C69 -173.4(6)
C67 C68 C69 C71 48.6(9)
C76 C68 C69 C71 -124.0(8)
C67 C68 C69 C72 170.6(7)
C76 C68 C69 C72 -2.0(10)
C67 C68 C69 C70 -70.0(9)
C76 C68 C69 C70 117.4(8)
C71 C69 C72 C73 176.7(6)
C68 C69 C72 C73 53.3(8)
C70 C69 C72 C73 -66.9(7)
C71 C69 C72 C77 60.0(8)
C68 C69 C72 C77 -63.4(8)
C70 C69 C72 C77 176.5(6)
C77 C72 C73 O12 -162.2(8)
C69 C72 C73 O12 74.7(10)
C77 C72 C73 C74 14.0(7)
C69 C72 C73 C74 -109.2(6)
O12 C73 C74 C84 14.2(9)
C72 C73 C74 C84 -162.2(6)
O12 C73 C74 C75 -106.9(8)
C72 C73 C74 C75 76.7(7)
O12 C73 C74 C78 137.9(7)
C72 C73 C74 C78 -38.5(7)
C84 C74 C75 C83 51.5(9)
C78 C74 C75 C83 -84.6(8)
C73 C74 C75 C83 169.8(6)
C84 C74 C75 C76 -131.0(7)
C78 C74 C75 C76 92.9(8)
C73 C74 C75 C76 -12.6(10)
C83 C75 C76 C87 -9.3(10)
C74 C75 C76 C87 173.1(6)
C83 C75 C76 C68 164.0(7)
C74 C75 C76 C68 -13.6(13)
C67 C68 C76 C75 -176.8(8)
C69 C68 C76 C75 -3.2(14)
C67 C68 C76 C87 -2.8(8)
C69 C68 C76 C87 170.8(7)
C73 C72 C77 C78 16.2(7)
C69 C72 C77 C78 136.0(6)
C84 C74 C78 O10 50.9(8)
C75 C74 C78 O10 -176.2(6)
C73 C74 C78 O10 -64.2(6)
C84 C74 C78 C79 -72.4(8)
C75 C74 C78 C79 60.4(8)
C73 C74 C78 C79 172.5(6)
C84 C74 C78 C77 161.5(6)
C75 C74 C78 C77 -65.7(7)
C73 C74 C78 C77 46.3(6)
C72 C77 C78 O10 72.0(6)
C72 C77 C78 C79 -166.4(6)
C72 C77 C78 C74 -40.8(7)
O10 C78 C79 C81 -121.8(8)
C74 C78 C79 C81 0.7(11)
C77 C78 C79 C81 119.1(8)
O10 C78 C79 C80 54.7(8)
C74 C78 C79 C80 177.2(6)
C77 C78 C79 C80 -64.4(8)
C78 C79 C81 C82 -5.3(13)
C80 C79 C81 C82 178.4(7)
C79 C81 C82 C83 -46.4(11)
C76 C75 C83 C85 7.8(11)
C74 C75 C83 C85 -174.4(6)
C76 C75 C83 C82 -163.0(6)
C74 C75 C83 C82 14.7(10)
C81 C82 C83 C75 53.0(9)
C81 C82 C83 C85 -118.3(7)
C75 C74 C84 O11 -145.6(7)
C78 C74 C84 O11 -13.1(11)
C73 C74 C84 O11 96.3(8)
C75 C83 C85 C86 -0.4(11)
C82 C83 C85 C86 170.6(7)
C83 C85 C86 C87 -5.5(11)
C85 C86 C87 N4 -170.2(7)
C85 C86 C87 C76 3.7(11)
C75 C76 C87 N4 179.0(6)
C68 C76 C87 N4 4.0(8)
C75 C76 C87 C86 3.9(11)
C68 C76 C87 C86 -171.1(7)
C18 C19 N1 C1 5.4(8)
C20 C19 N1 C1 -170.5(7)
C18 C19 N1 C22 173.3(6)
C20 C19 N1 C22 -2.7(12)
C2 C1 N1 C19 -4.0(9)
C2 C1 N1 C22 -171.9(6)
C24 C23 N2 C41 -0.6(8)
C24 C23 N2 C44 174.4(6)
C42 C41 N2 C23 171.3(7)
C40 C41 N2 C23 -1.9(8)
C42 C41 N2 C44 -3.7(11)
C40 C41 N2 C44 -176.9(6)
C63 C64 N3 C45 -170.0(7)
C65 C64 N3 C45 3.4(7)
C63 C64 N3 C66 3.4(11)
C65 C64 N3 C66 176.8(6)
C46 C45 N3 C64 -2.9(8)
C46 C45 N3 C66 -176.5(6)
C68 C67 N4 C87 1.9(8)
C68 C67 N4 C88 171.5(6)
C86 C87 N4 C67 170.8(7)
C76 C87 N4 C67 -3.7(8)
C86 C87 N4 C88 1.0(12)
C76 C87 N4 C88 -173.6(6)
